data_2223086
loop_
_publ_author_name
'Zhang, Yue-Wu'
'Wang, Li-Jun'
'Hou, Jian'
'Zeng, Qing-Fu'

_publ_section_title
;
 Diaquabis(cyclohexanecarboxylato)zinc(II) monohydrate
;
_journal_coeditor_code HB5057
_journal_issue 9
_journal_name_full 'Acta Crystallographica Section E'
_journal_page_first m1147
_journal_paper_doi 10.1107/S1600536809033479
_journal_volume 65
_journal_year 2009
_chemical_formula_iupac '[Zn (C7 H11 O2)2 (H2 O)2], H2 O'
_chemical_formula_moiety 'C14 H26 O6 Zn, H2 O'
_chemical_formula_sum 'C14 H28 O7 Zn'
_chemical_formula_weight 373.75
_chemical_name_systematic
;
Diaquabis(cyclohexanecarboxylato)zinc(II) monohydrate
;
_space_group_IT_number 13
_symmetry_cell_setting monoclinic
_symmetry_space_group_name_Hall '-P 2yc'
_symmetry_space_group_name_H-M 'P 1 2/c 1'
_atom_sites_solution_hydrogens geom
_atom_sites_solution_primary direct
_atom_sites_solution_secondary difmap
_audit_creation_method SHELXL-97
_cell_angle_alpha 90.00
_cell_angle_beta 91.585(6)
_cell_angle_gamma 90.00
_cell_formula_units_Z 2
_cell_length_a 15.9045(16)
_cell_length_b 4.9295(6)
_cell_length_c 11.5335(16)
_cell_measurement_reflns_used 25
_cell_measurement_temperature 296(2)
_cell_measurement_theta_max 12
_cell_measurement_theta_min 9
_cell_volume 903.89(19)
_computing_cell_refinement 'CAD-4 Software (Enraf--Nonius, 1989)'
_computing_data_collection 'CAD-4 Software (Enraf--Nonius, 1989)'
_computing_data_reduction 'XCAD4 (Harms & Wocadlo, 1995)'
_computing_molecular_graphics 'SHELXTL (Sheldrick, 2008)'
_computing_publication_material 'SHELXTL (Sheldrick, 2008)'
_computing_structure_refinement 'SHELXL97 (Sheldrick, 2008)'
_computing_structure_solution 'SHELXS97 (Sheldrick, 2008)'
_diffrn_ambient_temperature 296(2)
_diffrn_measured_fraction_theta_full 0.987
_diffrn_measured_fraction_theta_max 0.987
_diffrn_measurement_device_type 'Enraf--Nonius CAD-4'
_diffrn_measurement_method \w/2\q
_diffrn_radiation_monochromator graphite
_diffrn_radiation_source 'fine-focus sealed tube'
_diffrn_radiation_type MoK\a
_diffrn_radiation_wavelength 0.71073
_diffrn_reflns_av_R_equivalents 0.0322
_diffrn_reflns_av_sigmaI/netI 0.0341
_diffrn_reflns_limit_h_max 19
_diffrn_reflns_limit_h_min -18
_diffrn_reflns_limit_k_max 6
_diffrn_reflns_limit_k_min -6
_diffrn_reflns_limit_l_max 14
_diffrn_reflns_limit_l_min -12
_diffrn_reflns_number 4764
_diffrn_reflns_theta_full 26.00
_diffrn_reflns_theta_max 26.00
_diffrn_reflns_theta_min 2.56
_diffrn_standards_decay_% 1
_diffrn_standards_interval_count 3
_diffrn_standards_interval_time 120
_diffrn_standards_number 200
_exptl_absorpt_coefficient_mu 1.386
_exptl_absorpt_correction_T_max 0.750
_exptl_absorpt_correction_T_min 0.698
_exptl_absorpt_correction_type psi-scan
_exptl_absorpt_process_details '(North <i>et al.</i>,  1968)'
_exptl_crystal_colour colorless
_exptl_crystal_density_diffrn 1.373
_exptl_crystal_density_method 'not measured'
_exptl_crystal_description block
_exptl_crystal_F_000 396
_exptl_crystal_size_max 0.28
_exptl_crystal_size_mid 0.25
_exptl_crystal_size_min 0.22
_refine_diff_density_max 0.995
_refine_diff_density_min -0.374
_refine_ls_extinction_method none
_refine_ls_goodness_of_fit_ref 1.069
_refine_ls_hydrogen_treatment mixed
_refine_ls_matrix_type full
_refine_ls_number_parameters 114
_refine_ls_number_reflns 1752
_refine_ls_number_restraints 4
_refine_ls_restrained_S_all 1.068
_refine_ls_R_factor_all 0.0648
_refine_ls_R_factor_gt 0.0543
_refine_ls_shift/su_max 0.003
_refine_ls_shift/su_mean 0.000
_refine_ls_structure_factor_coef Fsqd
_refine_ls_weighting_details 'calc w=1/[\s^2^(Fo^2^)+(0.0809P)^2^+1.216P] where P=(Fo^2^+2Fc^2^)/3'
_refine_ls_weighting_scheme calc
_refine_ls_wR_factor_gt 0.1521
_refine_ls_wR_factor_ref 0.1584
_reflns_number_gt 1436
_reflns_number_total 1752
_reflns_threshold_expression I>2\s(I)
_cod_data_source_file hb5057.cif
_cod_data_source_block I
_cod_original_sg_symbol_H-M 'P 2/c'
_cod_database_code 2223086
_cod_database_fobs_code 2223086

loop_
_symmetry_equiv_pos_as_xyz
'x, y, z'
'-x, y, -z+1/2'
'-x, -y, -z'
'x, -y, z-1/2'

loop_
_atom_site_type_symbol
_atom_site_label
_atom_site_fract_x
_atom_site_fract_y
_atom_site_fract_z
_atom_site_U_iso_or_equiv
_atom_site_adp_type
_atom_site_calc_flag
_atom_site_refinement_flags
_atom_site_occupancy
_atom_site_disorder_assembly
_atom_site_disorder_group
C C1 0.2156(3) 0.3294(12) -0.0060(4) 0.0586(12) Uani d . 1 . .
H H1A 0.2463 0.2824 -0.0747 0.070 Uiso calc R 1 . .
H H1B 0.2126 0.5256 -0.0017 0.070 Uiso calc R 1 . .
C C2 0.1273(3) 0.2162(13) -0.0177(4) 0.0711(14) Uani d . 1 . .
H H2A 0.0988 0.2966 -0.0847 0.085 Uiso calc R 1 . .
H H2B 0.1301 0.0218 -0.0300 0.085 Uiso calc R 1 . .
C C3 0.0779(3) 0.2734(13) 0.0889(5) 0.0743(15) Uani d . 1 . .
H H3A 0.0709 0.4676 0.0980 0.089 Uiso calc R 1 . .
H H3B 0.0226 0.1917 0.0810 0.089 Uiso calc R 1 . .
C C4 0.1236(3) 0.1592(16) 0.1934(5) 0.0832(18) Uani d . 1 . .
H H4A 0.1264 -0.0367 0.1864 0.100 Uiso calc R 1 . .
H H4B 0.0925 0.2017 0.2622 0.100 Uiso calc R 1 . .
C C5 0.2124(3) 0.2720(13) 0.2071(4) 0.0661(14) Uani d . 1 . .
H H5A 0.2095 0.4653 0.2221 0.079 Uiso calc R 1 . .
H H5B 0.2405 0.1867 0.2733 0.079 Uiso calc R 1 . .
C C6 0.2630(2) 0.2234(9) 0.0999(3) 0.0427(9) Uani d . 1 . .
H H6 0.2708 0.0274 0.0908 0.051 Uiso calc R 1 . .
C C7 0.3485(2) 0.3560(8) 0.1063(4) 0.0455(9) Uani d . 1 . .
H H7 0.475(3) 0.722(8) 0.205(3) 0.058(14) Uiso d D 1 . .
O O1 0.3660(3) 0.5302(7) 0.1802(4) 0.0755(11) Uani d . 1 . .
O O2 0.39946(17) 0.2822(6) 0.0283(3) 0.0549(8) Uani d . 1 . .
O O3 0.4282(3) 0.7551(8) -0.0904(4) 0.0718(10) Uani d D 1 . .
O O7 0.5000 0.8302(10) 0.2500 0.0775(16) Uani d SD 1 . .
Zn Zn1 0.5000 0.5000 0.0000 0.0492(3) Uani d S 1 . .
H H3D 0.384(3) 0.71(2) -0.127(5) 0.18(5) Uiso d D 1 . .
H H3C 0.457(3) 0.852(11) -0.136(4) 0.076(18) Uiso d D 1 . .

loop_
_atom_site_aniso_label
_atom_site_aniso_U_11
_atom_site_aniso_U_22
_atom_site_aniso_U_33
_atom_site_aniso_U_12
_atom_site_aniso_U_13
_atom_site_aniso_U_23
C1 0.045(2) 0.085(4) 0.046(2) -0.007(2) -0.0019(18) 0.005(2)
C2 0.048(3) 0.097(4) 0.067(3) -0.012(3) -0.011(2) -0.006(3)
C3 0.037(2) 0.094(4) 0.092(4) -0.003(2) 0.000(2) -0.010(3)
C4 0.057(3) 0.120(5) 0.075(3) -0.017(3) 0.026(3) 0.004(4)
C5 0.053(3) 0.101(4) 0.045(2) -0.002(3) 0.005(2) 0.002(2)
C6 0.0374(19) 0.046(2) 0.045(2) -0.0065(16) 0.0017(16) -0.0002(17)
C7 0.041(2) 0.041(2) 0.054(2) -0.0016(17) -0.0066(18) 0.0067(19)
O1 0.065(2) 0.074(3) 0.086(3) -0.0155(18) -0.0144(19) -0.0217(19)
O2 0.0323(14) 0.0504(17) 0.083(2) -0.0060(12) 0.0125(14) 0.0045(15)
O3 0.060(2) 0.066(2) 0.089(3) -0.0020(18) -0.004(2) 0.012(2)
O7 0.047(3) 0.041(3) 0.143(5) 0.000 -0.008(3) 0.000
Zn1 0.0317(4) 0.0478(4) 0.0684(5) -0.0007(3) 0.0066(3) 0.0097(3)

loop_
_atom_type_symbol
_atom_type_description
_atom_type_scat_dispersion_real
_atom_type_scat_dispersion_imag
_atom_type_scat_source
C C 0.0033 0.0016 'International Tables Vol C Tables 4.2.6.8 and 6.1.1.4'
H H 0.0000 0.0000 'International Tables Vol C Tables 4.2.6.8 and 6.1.1.4'
O O 0.0106 0.0060 'International Tables Vol C Tables 4.2.6.8 and 6.1.1.4'
Zn Zn 0.2839 1.4301 'International Tables Vol C Tables 4.2.6.8 and 6.1.1.4'

loop_
_geom_angle_atom_site_label_1
_geom_angle_atom_site_label_2
_geom_angle_atom_site_label_3
_geom_angle_site_symmetry_1
_geom_angle_site_symmetry_3
_geom_angle
_geom_angle_publ_flag
C6 C1 C2 . . 112.6(4) ?
C6 C1 H1A . . 109.1 ?
C2 C1 H1A . . 109.1 ?
C6 C1 H1B . . 109.1 ?
C2 C1 H1B . . 109.1 ?
H1A C1 H1B . . 107.8 ?
C3 C2 C1 . . 111.3(4) ?
C3 C2 H2A . . 109.4 ?
C1 C2 H2A . . 109.4 ?
C3 C2 H2B . . 109.4 ?
C1 C2 H2B . . 109.4 ?
H2A C2 H2B . . 108.0 ?
C4 C3 C2 . . 109.5(4) ?
C4 C3 H3A . . 109.8 ?
C2 C3 H3A . . 109.8 ?
C4 C3 H3B . . 109.8 ?
C2 C3 H3B . . 109.8 ?
H3A C3 H3B . . 108.2 ?
C3 C4 C5 . . 112.0(5) ?
C3 C4 H4A . . 109.2 ?
C5 C4 H4A . . 109.2 ?
C3 C4 H4B . . 109.2 ?
C5 C4 H4B . . 109.2 ?
H4A C4 H4B . . 107.9 ?
C6 C5 C4 . . 111.7(4) ?
C6 C5 H5A . . 109.3 ?
C4 C5 H5A . . 109.3 ?
C6 C5 H5B . . 109.3 ?
C4 C5 H5B . . 109.3 ?
H5A C5 H5B . . 107.9 ?
C7 C6 C1 . . 108.6(3) ?
C7 C6 C5 . . 113.0(4) ?
C1 C6 C5 . . 110.0(4) ?
C7 C6 H6 . . 108.4 ?
C1 C6 H6 . . 108.4 ?
C5 C6 H6 . . 108.4 ?
O1 C7 O2 . . 123.1(4) ?
O1 C7 C6 . . 121.4(4) ?
O2 C7 C6 . . 115.5(4) ?
C7 O2 Zn1 . . 119.8(3) ?
Zn1 O3 H3D . . 123(6) ?
Zn1 O3 H3C . . 112(4) ?
H3D O3 H3C . . 107.5(17) ?
O2 Zn1 O2 . 3_665 180.0 ?
O2 Zn1 O3 . . 88.54(15) ?
O2 Zn1 O3 3_665 . 91.46(15) ?
O2 Zn1 O3 . 3_665 91.46(15) ?
O2 Zn1 O3 3_665 3_665 88.54(15) ?
O3 Zn1 O3 . 3_665 180.0 ?

loop_
_geom_bond_atom_site_label_1
_geom_bond_atom_site_label_2
_geom_bond_site_symmetry_2
_geom_bond_distance
_geom_bond_publ_flag
C1 C6 . 1.511(6) ?
C1 C2 . 1.513(6) ?
C1 H1A . 0.9700 ?
C1 H1B . 0.9700 ?
C2 C3 . 1.503(7) ?
C2 H2A . 0.9700 ?
C2 H2B . 0.9700 ?
C3 C4 . 1.500(8) ?
C3 H3A . 0.9700 ?
C3 H3B . 0.9700 ?
C4 C5 . 1.521(7) ?
C4 H4A . 0.9700 ?
C4 H4B . 0.9700 ?
C5 C6 . 1.513(6) ?
C5 H5A . 0.9700 ?
C5 H5B . 0.9700 ?
C6 C7 . 1.509(5) ?
C6 H6 . 0.9800 ?
C7 O1 . 1.236(5) ?
C7 O2 . 1.281(5) ?
Zn1 O2 . 1.961(3) y
Zn1 O3 . 1.977(4) y
O3 H3D . 0.846(10) ?
O3 H3C . 0.853(10) ?
O7 H7 . 0.834(10) ?
Zn1 O2 3_665 1.961(3) ?
Zn1 O3 3_665 1.977(4) ?

loop_
_geom_hbond_atom_site_label_D
_geom_hbond_atom_site_label_H
_geom_hbond_atom_site_label_A
_geom_hbond_site_symmetry_A
_geom_hbond_distance_DH
_geom_hbond_distance_HA
_geom_hbond_distance_DA
_geom_hbond_angle_DHA
O7 H7 O1 . 0.834(10) 1.99(3) 2.699(4) 142(5)
O3 H3D O1 4_565 0.846(10) 2.53(7) 3.132(6) 129(8)
O3 H3C O7 3_675 0.853(10) 2.17(2) 2.997(5) 164(6)

loop_
_geom_torsion_atom_site_label_1
_geom_torsion_atom_site_label_2
_geom_torsion_atom_site_label_3
_geom_torsion_atom_site_label_4
_geom_torsion_site_symmetry_1
_geom_torsion_site_symmetry_2
_geom_torsion_site_symmetry_3
_geom_torsion_site_symmetry_4
_geom_torsion
_geom_torsion_publ_flag
C6 C1 C2 C3 . . . . 56.4(6) ?
C1 C2 C3 C4 . . . . -56.7(7) ?
C2 C3 C4 C5 . . . . 57.1(7) ?
C3 C4 C5 C6 . . . . -56.2(7) ?
C2 C1 C6 C7 . . . . -177.8(4) ?
C2 C1 C6 C5 . . . . -53.7(6) ?
C4 C5 C6 C7 . . . . 174.6(5) ?
C4 C5 C6 C1 . . . . 53.1(6) ?
C1 C6 C7 O1 . . . . 107.9(5) ?
C5 C6 C7 O1 . . . . -14.3(6) ?
C1 C6 C7 O2 . . . . -69.8(5) ?
C5 C6 C7 O2 . . . . 167.9(4) ?
O1 C7 O2 Zn1 . . . . -13.6(6) ?
C6 C7 O2 Zn1 . . . . 164.1(3) ?
C7 O2 Zn1 O2 . . . 3_665 12E1(2) ?
C7 O2 Zn1 O3 . . . . -79.1(3) ?
C7 O2 Zn1 O3 . . . 3_665 100.9(3) ?
